data_1502834
loop_
_publ_author_name
'Xu, Liangxiong'
'He, Zhengxiang'
'Xue, Jinghua'
'Chen, Xiaoping'
'Wei, Xiaoyi'

_publ_section_title
;
 beta-Resorcylic acid lactones from a Paecilomyces fungus.
;
_journal_issue 5
_journal_name_full 'Journal of natural products'
_journal_page_first 885
_journal_page_last 889
_journal_paper_doi 10.1021/np900853n
_journal_volume 73
_journal_year 2010
_chemical_absolute_configuration rm
_chemical_formula_moiety 'C19 H24 O8'
_chemical_formula_sum 'C19 H24 O8'
_chemical_formula_weight 380.38
_chemical_name_systematic
;

 ?

;
_space_group_IT_number 19
_symmetry_cell_setting orthorhombic
_symmetry_space_group_name_Hall 'P 2ac 2ab'
_symmetry_space_group_name_H-M 'P 21 21 21'
_atom_sites_solution_hydrogens geom
_atom_sites_solution_primary direct
_atom_sites_solution_secondary difmap
_audit_creation_method SHELXL-97
_cell_angle_alpha 90.00
_cell_angle_beta 90.00
_cell_angle_gamma 90.00
_cell_formula_units_Z 4
_cell_length_a 6.7386(3)
_cell_length_b 9.6557(5)
_cell_length_c 27.6093(13)
_cell_measurement_reflns_used 5694
_cell_measurement_temperature 173(2)
_cell_measurement_theta_max 26.99
_cell_measurement_theta_min 2.23
_cell_volume 1796.42(15)
_computing_cell_refinement 'SAINT-PLUS (Bruker, 2003)'
_computing_data_collection 'SMART (Bruker, 2001)'
_computing_data_reduction SAINT-PLUS
_computing_molecular_graphics SHELXTL
_computing_publication_material SHELXTL
_computing_structure_refinement SHELXTL
_computing_structure_solution 'SHELXTL (Bruker, 2005)'
_diffrn_ambient_temperature 173(2)
_diffrn_measured_fraction_theta_full 0.993
_diffrn_measured_fraction_theta_max 0.993
_diffrn_measurement_device_type 'Bruker AXS SMART 1000 CCD diffractometer'
_diffrn_measurement_method '\w scans'
_diffrn_radiation_monochromator graphite
_diffrn_radiation_source 'fine-focus sealed tube'
_diffrn_radiation_type MoK\a
_diffrn_radiation_wavelength 0.71073
_diffrn_reflns_av_R_equivalents 0.0259
_diffrn_reflns_av_sigmaI/netI 0.0245
_diffrn_reflns_limit_h_max 8
_diffrn_reflns_limit_h_min -8
_diffrn_reflns_limit_k_max 12
_diffrn_reflns_limit_k_min -11
_diffrn_reflns_limit_l_max 35
_diffrn_reflns_limit_l_min -14
_diffrn_reflns_number 9192
_diffrn_reflns_theta_full 27.01
_diffrn_reflns_theta_max 27.01
_diffrn_reflns_theta_min 1.48
_diffrn_standards_number 0
_exptl_absorpt_coefficient_mu 0.110
_exptl_absorpt_correction_T_max 0.9762
_exptl_absorpt_correction_T_min 0.9481
_exptl_absorpt_correction_type multi-scan
_exptl_absorpt_process_details 'SADABS (Sheldrick, 1996)'
_exptl_crystal_colour colorless
_exptl_crystal_density_diffrn 1.406
_exptl_crystal_density_method 'not measured'
_exptl_crystal_description block
_exptl_crystal_F_000 808
_exptl_crystal_size_max 0.49
_exptl_crystal_size_mid 0.42
_exptl_crystal_size_min 0.22
_refine_diff_density_max 0.238
_refine_diff_density_min -0.244
_refine_diff_density_rms 0.057
_refine_ls_extinction_method none
_refine_ls_goodness_of_fit_ref 1.079
_refine_ls_hydrogen_treatment constr
_refine_ls_matrix_type full
_refine_ls_number_parameters 250
_refine_ls_number_reflns 2264
_refine_ls_number_restraints 0
_refine_ls_restrained_S_all 1.079
_refine_ls_R_factor_all 0.0387
_refine_ls_R_factor_gt 0.0346
_refine_ls_shift/su_max 0.000
_refine_ls_shift/su_mean 0.000
_refine_ls_structure_factor_coef Fsqd
_refine_ls_weighting_details 'calc w=1/[\s^2^(Fo^2^)+(0.0606P)^2^+0.4061P] where P=(Fo^2^+2Fc^2^)/3'
_refine_ls_weighting_scheme calc
_refine_ls_wR_factor_gt 0.0946
_refine_ls_wR_factor_ref 0.0976
_reflns_number_gt 2093
_reflns_number_total 2264
_reflns_threshold_expression >2sigma(I)
_cod_data_source_file np900853n_si_002.cif
_cod_data_source_block 01101m
_cod_depositor_comments
;
The following automatic conversions were performed:

'_symmetry_cell_setting' value 'Orthorhombic' changed to
'orthorhombic' according to
/home/saulius/struct/CIF-dictionaries/cif_core.dic dictionary named
'cif_core.dic' version 2.4.2 from 2011-04-26.

Automatic conversion script
Id: cif_fix_values 1715 2011-07-08 13:25:40Z adriana 
;
_cod_original_sg_symbol_H-M P2(1)2(1)2(1)
_cod_database_code 1502834

loop_
_symmetry_equiv_pos_as_xyz
'x, y, z'
'-x+1/2, -y, z+1/2'
'-x, y+1/2, -z+1/2'
'x+1/2, -y+1/2, -z'

loop_
_atom_site_label
_atom_site_type_symbol
_atom_site_fract_x
_atom_site_fract_y
_atom_site_fract_z
_atom_site_U_iso_or_equiv
_atom_site_adp_type
_atom_site_occupancy
_atom_site_symmetry_multiplicity
_atom_site_calc_flag
_atom_site_refinement_flags
C1 C 1.1175(3) 0.9320(2) 0.03115(7) 0.0182(4) Uani 1 1 d .
C2 C 1.1248(3) 0.9355(2) -0.02065(7) 0.0192(4) Uani 1 1 d .
C3 C 1.1334(3) 1.0594(2) -0.04568(7) 0.0199(4) Uani 1 1 d .
H3 H 1.1371 1.0593 -0.0801 0.024 Uiso 1 1 calc R
C4 C 1.1365(3) 1.1835(2) -0.02069(7) 0.0187(4) Uani 1 1 d .
C5 C 1.1367(3) 1.1844(2) 0.03002(7) 0.0180(4) Uani 1 1 d .
H5 H 1.1459 1.2698 0.0470 0.022 Uiso 1 1 calc R
C6 C 1.1235(3) 1.0609(2) 0.05574(7) 0.0177(4) Uani 1 1 d .
C7 C 1.0973(3) 0.7935(2) 0.05339(7) 0.0202(4) Uani 1 1 d .
C8 C 1.1323(3) 1.4309(2) -0.02438(7) 0.0225(4) Uani 1 1 d .
H8A H 1.2523 1.4426 -0.0047 0.034 Uiso 1 1 calc R
H8B H 1.0151 1.4349 -0.0034 0.034 Uiso 1 1 calc R
H8C H 1.1251 1.5050 -0.0486 0.034 Uiso 1 1 calc R
C9 C 1.2274(4) 0.5682(2) 0.12603(9) 0.0294(5) Uani 1 1 d .
H9A H 1.3234 0.6202 0.1455 0.044 Uiso 1 1 calc R
H9B H 1.2818 0.5528 0.0935 0.044 Uiso 1 1 calc R
H9C H 1.2008 0.4787 0.1415 0.044 Uiso 1 1 calc R
C1' C 1.1075(3) 1.0754(2) 0.10979(6) 0.0185(4) Uani 1 1 d .
H1' H 1.1197 0.9881 0.1290 0.022 Uiso 1 1 calc R
C2' C 0.9839(3) 1.1862(2) 0.13128(7) 0.0191(4) Uani 1 1 d .
H2' H 0.9127 1.2462 0.1074 0.023 Uiso 1 1 calc R
C3' C 0.8804(3) 1.1679(2) 0.17920(7) 0.0212(4) Uani 1 1 d .
H3'1 H 0.9119 1.2467 0.2008 0.025 Uiso 1 1 calc R
H3'2 H 0.9267 1.0817 0.1950 0.025 Uiso 1 1 calc R
C4' C 0.6568(3) 1.1605(2) 0.17074(7) 0.0198(4) Uani 1 1 d .
H4' H 0.6327 1.1113 0.1394 0.024 Uiso 1 1 calc R
C5' C 0.5392(3) 1.0860(2) 0.21068(7) 0.0207(4) Uani 1 1 d .
H5' H 0.4051 1.1301 0.2127 0.025 Uiso 1 1 calc R
C6' C 0.5098(3) 0.9322(2) 0.20018(7) 0.0220(4) Uani 1 1 d .
H6' H 0.4541 0.9234 0.1668 0.026 Uiso 1 1 calc R
C7' C 0.6992(3) 0.8504(2) 0.20208(7) 0.0235(4) Uani 1 1 d .
H7' H 0.7834 0.8627 0.2293 0.028 Uiso 1 1 calc R
C8' C 0.7555(3) 0.7630(2) 0.16840(7) 0.0245(5) Uani 1 1 d .
H8' H 0.6739 0.7537 0.1405 0.029 Uiso 1 1 calc R
C9' C 0.9404(4) 0.6765(2) 0.17105(7) 0.0269(5) Uani 1 1 d .
H9'1 H 0.9073 0.5865 0.1862 0.032 Uiso 1 1 calc R
H9'2 H 1.0376 0.7237 0.1923 0.032 Uiso 1 1 calc R
C10' C 1.0365(4) 0.6497(2) 0.12224(7) 0.0225(4) Uani 1 1 d .
H10' H 0.9411 0.5985 0.1010 0.027 Uiso 1 1 calc R
O1 O 1.1198(3) 0.81991(16) -0.04799(5) 0.0251(3) Uani 1 1 d .
H1 H 1.1107 0.7502 -0.0299 0.038 Uiso 1 1 calc R
O2 O 1.1388(2) 1.29919(15) -0.04842(5) 0.0227(3) Uani 1 1 d .
O3 O 1.1970(2) 1.19847(16) 0.13082(5) 0.0217(3) Uani 1 1 d .
O4 O 0.5906(2) 1.30153(15) 0.16560(5) 0.0257(3) Uani 1 1 d .
H4 H 0.4738 1.3023 0.1550 0.038 Uiso 1 1 calc R
O5 O 0.6283(3) 1.09397(16) 0.25729(5) 0.0248(3) Uani 1 1 d .
H5A H 0.6361 1.1773 0.2659 0.037 Uiso 1 1 calc R
O6 O 0.3653(2) 0.87838(16) 0.23359(5) 0.0270(4) Uani 1 1 d .
H6 H 0.4019 0.8948 0.2621 0.041 Uiso 1 1 calc R
O7 O 1.0754(2) 0.78859(14) 0.10121(5) 0.0228(3) Uani 1 1 d .
O8 O 1.0964(3) 0.68719(16) 0.02913(5) 0.0286(4) Uani 1 1 d .

loop_
_atom_site_aniso_label
_atom_site_aniso_U_11
_atom_site_aniso_U_22
_atom_site_aniso_U_33
_atom_site_aniso_U_23
_atom_site_aniso_U_13
_atom_site_aniso_U_12
C1 0.0171(9) 0.0192(9) 0.0184(8) -0.0007(7) 0.0011(8) 0.0008(9)
C2 0.0178(10) 0.0201(9) 0.0197(9) -0.0056(7) 0.0008(8) -0.0007(9)
C3 0.0201(9) 0.0234(10) 0.0163(8) -0.0021(7) 0.0009(8) -0.0005(9)
C4 0.0158(9) 0.0212(10) 0.0192(8) 0.0014(7) 0.0028(8) -0.0009(9)
C5 0.0170(9) 0.0188(9) 0.0182(8) -0.0033(8) 0.0016(8) -0.0015(8)
C6 0.0155(9) 0.0208(9) 0.0167(8) -0.0022(7) 0.0012(8) 0.0014(9)
C7 0.0190(10) 0.0208(10) 0.0206(9) -0.0023(8) 0.0007(8) 0.0023(8)
C8 0.0249(11) 0.0185(10) 0.0241(9) 0.0001(8) 0.0017(9) 0.0001(9)
C9 0.0320(12) 0.0269(11) 0.0294(11) 0.0038(9) 0.0035(10) 0.0058(10)
C1' 0.0208(10) 0.0174(9) 0.0172(8) -0.0015(7) -0.0015(8) -0.0021(9)
C2' 0.0186(9) 0.0210(10) 0.0177(9) -0.0019(8) -0.0010(8) -0.0014(8)
C3' 0.0212(10) 0.0263(10) 0.0160(8) -0.0030(8) 0.0013(8) -0.0004(9)
C4' 0.0233(10) 0.0195(9) 0.0166(8) -0.0003(7) 0.0003(8) 0.0023(8)
C5' 0.0211(10) 0.0235(10) 0.0176(9) 0.0014(8) 0.0017(8) 0.0040(9)
C6' 0.0240(10) 0.0243(11) 0.0178(9) 0.0006(8) 0.0009(8) -0.0008(9)
C7' 0.0240(10) 0.0249(11) 0.0217(9) 0.0014(8) -0.0010(9) -0.0009(9)
C8' 0.0258(11) 0.0251(10) 0.0224(10) 0.0025(8) 0.0019(9) 0.0004(9)
C9' 0.0318(12) 0.0263(11) 0.0226(9) 0.0026(8) 0.0032(9) 0.0045(10)
C10' 0.0290(11) 0.0151(9) 0.0235(10) 0.0023(8) 0.0021(9) 0.0002(9)
O1 0.0361(9) 0.0193(7) 0.0200(6) -0.0053(6) 0.0024(7) -0.0005(7)
O2 0.0297(8) 0.0194(7) 0.0190(6) 0.0004(6) 0.0032(6) -0.0002(6)
O3 0.0194(7) 0.0241(8) 0.0217(7) -0.0068(6) -0.0010(6) -0.0045(6)
O4 0.0257(8) 0.0220(7) 0.0293(7) 0.0051(6) -0.0002(7) 0.0028(7)
O5 0.0340(8) 0.0249(7) 0.0156(6) -0.0013(5) -0.0007(6) 0.0016(7)
O6 0.0287(8) 0.0262(8) 0.0262(7) 0.0038(6) 0.0038(7) -0.0028(7)
O7 0.0328(8) 0.0172(7) 0.0183(6) 0.0006(5) 0.0022(6) 0.0000(7)
O8 0.0436(10) 0.0190(7) 0.0232(7) -0.0037(6) 0.0034(7) -0.0009(7)

loop_
_atom_type_symbol
_atom_type_description
_atom_type_scat_dispersion_real
_atom_type_scat_dispersion_imag
_atom_type_scat_source
C C 0.0033 0.0000 'International Tables Vol C Tables 4.2.6.8 and 6.1.1.4'
H H 0.0000 0.0000 'International Tables Vol C Tables 4.2.6.8 and 6.1.1.4'
O O 0.0106 0.0000 'International Tables Vol C Tables 4.2.6.8 and 6.1.1.4'

loop_
_geom_angle_atom_site_label_1
_geom_angle_atom_site_label_2
_geom_angle_atom_site_label_3
_geom_angle
C6 C1 C2 117.17(18)
C6 C1 C7 126.72(16)
C2 C1 C7 116.08(17)
O1 C2 C3 115.95(17)
O1 C2 C1 122.62(18)
C3 C2 C1 121.42(18)
C2 C3 C4 120.05(17)
C2 C3 H3 120.0
C4 C3 H3 120.0
O2 C4 C3 115.64(16)
O2 C4 C5 124.06(17)
C3 C4 C5 120.30(18)
C6 C5 C4 120.33(18)
C6 C5 H5 119.8
C4 C5 H5 119.8
C5 C6 C1 120.66(16)
C5 C6 C1' 115.59(17)
C1 C6 C1' 123.70(18)
O8 C7 O7 120.85(18)
O8 C7 C1 122.08(17)
O7 C7 C1 117.05(16)
O2 C8 H8A 109.5
O2 C8 H8B 109.5
H8A C8 H8B 109.5
O2 C8 H8C 109.5
H8A C8 H8C 109.5
H8B C8 H8C 109.5
C10' C9 H9A 109.5
C10' C9 H9B 109.5
H9A C9 H9B 109.5
C10' C9 H9C 109.5
H9A C9 H9C 109.5
H9B C9 H9C 109.5
O3 C1' C2' 58.85(12)
O3 C1' C6 116.29(16)
C2' C1' C6 120.38(17)
O3 C1' H1' 116.3
C2' C1' H1' 116.3
C6 C1' H1' 116.3
O3 C2' C1' 59.67(13)
O3 C2' C3' 118.61(17)
C1' C2' C3' 121.88(18)
O3 C2' H2' 115.1
C1' C2' H2' 115.1
C3' C2' H2' 115.1
C2' C3' C4' 109.16(16)
C2' C3' H3'1 109.8
C4' C3' H3'1 109.8
C2' C3' H3'2 109.8
C4' C3' H3'2 109.8
H3'1 C3' H3'2 108.3
O4 C4' C3' 106.08(18)
O4 C4' C5' 110.71(17)
C3' C4' C5' 114.90(17)
O4 C4' H4' 108.3
C3' C4' H4' 108.3
C5' C4' H4' 108.3
O5 C5' C6' 106.21(16)
O5 C5' C4' 113.99(17)
C6' C5' C4' 112.71(16)
O5 C5' H5' 107.9
C6' C5' H5' 107.9
C4' C5' H5' 107.9
O6 C6' C7' 111.29(17)
O6 C6' C5' 108.51(16)
C7' C6' C5' 113.27(18)
O6 C6' H6' 107.9
C7' C6' H6' 107.9
C5' C6' H6' 107.9
C8' C7' C6' 124.0(2)
C8' C7' H7' 118.0
C6' C7' H7' 118.0
C7' C8' C9' 124.3(2)
C7' C8' H8' 117.9
C9' C8' H8' 117.9
C8' C9' C10' 113.93(18)
C8' C9' H9'1 108.8
C10' C9' H9'1 108.8
C8' C9' H9'2 108.8
C10' C9' H9'2 108.8
H9'1 C9' H9'2 107.7
O7 C10' C9 110.31(18)
O7 C10' C9' 105.56(16)
C9 C10' C9' 112.98(18)
O7 C10' H10' 109.3
C9 C10' H10' 109.3
C9' C10' H10' 109.3
C2 O1 H1 109.5
C4 O2 C8 117.98(14)
C2' O3 C1' 61.48(13)
C4' O4 H4 109.5
C5' O5 H5A 109.5
C6' O6 H6 109.5
C7 O7 C10' 116.09(15)

loop_
_geom_bond_atom_site_label_1
_geom_bond_atom_site_label_2
_geom_bond_distance
C1 C6 1.418(3)
C1 C2 1.431(3)
C1 C7 1.479(3)
C2 O1 1.348(2)
C2 C3 1.383(3)
C3 C4 1.383(3)
C3 H3 0.9500
C4 O2 1.354(2)
C4 C5 1.400(3)
C5 C6 1.391(3)
C5 H5 0.9500
C6 C1' 1.503(2)
C7 O8 1.225(2)
C7 O7 1.329(2)
C8 O2 1.435(2)
C8 H8A 0.9800
C8 H8B 0.9800
C8 H8C 0.9800
C9 C10' 1.512(3)
C9 H9A 0.9800
C9 H9B 0.9800
C9 H9C 0.9800
C1' O3 1.454(2)
C1' C2' 1.480(3)
C1' H1' 1.0000
C2' O3 1.441(3)
C2' C3' 1.506(3)
C2' H2' 1.0000
C3' C4' 1.526(3)
C3' H3'1 0.9900
C3' H3'2 0.9900
C4' O4 1.440(3)
C4' C5' 1.537(3)
C4' H4' 1.0000
C5' O5 1.422(2)
C5' C6' 1.527(3)
C5' H5' 1.0000
C6' O6 1.439(3)
C6' C7' 1.502(3)
C6' H6' 1.0000
C7' C8' 1.312(3)
C7' H7' 0.9500
C8' C9' 1.502(3)
C8' H8' 0.9500
C9' C10' 1.517(3)
C9' H9'1 0.9900
C9' H9'2 0.9900
C10' O7 1.485(2)
C10' H10' 1.0000
O1 H1 0.8400
O4 H4 0.8400
O5 H5A 0.8400
O6 H6 0.8400

loop_
_geom_hbond_atom_site_label_D
_geom_hbond_atom_site_label_H
_geom_hbond_atom_site_label_A
_geom_hbond_distance_DH
_geom_hbond_distance_HA
_geom_hbond_distance_DA
_geom_hbond_angle_DHA
_geom_hbond_site_symmetry_A
O1 H1 O8 0.84 1.74 2.490(2) 147.0 .
O4 H4 O3 0.84 2.22 2.991(2) 152.6 1_455
O5 H5A O6 0.84 1.94 2.758(2) 163.6 3_655
O6 H6 O4 0.84 2.19 2.896(2) 141.5 3_645

loop_
_geom_torsion_atom_site_label_1
_geom_torsion_atom_site_label_2
_geom_torsion_atom_site_label_3
_geom_torsion_atom_site_label_4
_geom_torsion
C6 C1 C2 O1 -179.91(18)
C7 C1 C2 O1 -2.0(3)
C6 C1 C2 C3 -1.2(3)
C7 C1 C2 C3 176.69(19)
O1 C2 C3 C4 179.2(2)
C1 C2 C3 C4 0.5(3)
C2 C3 C4 O2 -178.0(2)
C2 C3 C4 C5 1.8(3)
O2 C4 C5 C6 176.54(19)
C3 C4 C5 C6 -3.3(3)
C4 C5 C6 C1 2.5(3)
C4 C5 C6 C1' -174.98(19)
C2 C1 C6 C5 -0.2(3)
C7 C1 C6 C5 -177.9(2)
C2 C1 C6 C1' 177.0(2)
C7 C1 C6 C1' -0.7(3)
C6 C1 C7 O8 -178.9(2)
C2 C1 C7 O8 3.4(3)
C6 C1 C7 O7 2.6(3)
C2 C1 C7 O7 -175.12(19)
C5 C6 C1' O3 -27.9(3)
C1 C6 C1' O3 154.77(18)
C5 C6 C1' C2' 39.8(3)
C1 C6 C1' C2' -137.5(2)
C6 C1' C2' O3 -104.2(2)
O3 C1' C2' C3' -106.8(2)
C6 C1' C2' C3' 148.96(19)
O3 C2' C3' C4' 178.76(18)
C1' C2' C3' C4' -111.0(2)
C2' C3' C4' O4 -80.8(2)
C2' C3' C4' C5' 156.53(17)
O4 C4' C5' O5 -91.7(2)
C3' C4' C5' O5 28.4(3)
O4 C4' C5' C6' 147.15(17)
C3' C4' C5' C6' -92.7(2)
O5 C5' C6' O6 66.5(2)
C4' C5' C6' O6 -168.04(16)
O5 C5' C6' C7' -57.6(2)
C4' C5' C6' C7' 67.9(2)
O6 C6' C7' C8' 106.1(2)
C5' C6' C7' C8' -131.3(2)
C6' C7' C8' C9' -177.4(2)
C7' C8' C9' C10' -147.1(2)
C8' C9' C10' O7 56.7(2)
C8' C9' C10' C9 177.31(19)
C3 C4 O2 C8 177.0(2)
C5 C4 O2 C8 -2.8(3)
C3' C2' O3 C1' 112.2(2)
C6 C1' O3 C2' 111.1(2)
O8 C7 O7 C10' -4.0(3)
C1 C7 O7 C10' 174.47(17)
C9 C10' O7 C7 79.0(2)
C9' C10' O7 C7 -158.59(19)
